data_4125241
loop_
_publ_author_name
'Wu, Jie'
'Cheng, Yangyang'
'Lan, Jingbo'
'Wu, Di'
'Qian, Shengyou'
'Yan, Lipeng'
'He, Zhen'
'Li, Xiaoyu'
'Wang, Kai'
'Zou, Bo'
'You, Jingsong'

_publ_section_title
;
 Molecular Engineering of Mechanochromic Materials by Programmed C-H
 Arylation: Making a Counterpoint in the Chromism Trend.
;
_journal_issue 39
_journal_name_full 'Journal of the American Chemical Society'
_journal_page_first 12803
_journal_page_last 12812
_journal_paper_doi 10.1021/jacs.6b03890
_journal_volume 138
_journal_year 2016
_chemical_formula_moiety 'C21 H15 F6 N5'
_chemical_formula_sum 'C21 H15 F6 N5'
_chemical_formula_weight 451.38
_chemical_name_systematic
;
 ?
;
_space_group_crystal_system triclinic
_space_group_IT_number 2
_space_group_name_Hall '-P 1'
_space_group_name_H-M_alt 'P -1'
_symmetry_space_group_name_Hall '-P 1'
_symmetry_space_group_name_H-M 'P -1'
_atom_sites_solution_hydrogens geom
_atom_sites_solution_primary iterative
_audit_creation_date 2014-01-02
_audit_creation_method
;
Olex2 1.2
(compiled 2013.12.10 svn.r2850 for OlexSys, GUI svn.r4736)
;
_cell_angle_alpha 77.253(4)
_cell_angle_beta 76.240(5)
_cell_angle_gamma 83.065(4)
_cell_formula_units_Z 2
_cell_length_a 7.4714(5)
_cell_length_b 9.4834(4)
_cell_length_c 15.0286(9)
_cell_measurement_reflns_used 2723
_cell_measurement_temperature 293(2)
_cell_measurement_theta_max 25.5790
_cell_measurement_theta_min 3.4100
_cell_volume 1006.17(10)
_computing_cell_refinement
;
CrysAlisPro, Agilent Technologies,
Version 1.171.36.28 (release 01-02-2013 CrysAlis171 .NET)
(compiled Feb  1 2013,16:14:44)
;
_computing_data_collection
;
CrysAlisPro, Agilent Technologies,
Version 1.171.36.28 (release 01-02-2013 CrysAlis171 .NET)
(compiled Feb  1 2013,16:14:44)
;
_computing_data_reduction
;
CrysAlisPro, Agilent Technologies,
Version 1.171.36.28 (release 01-02-2013 CrysAlis171 .NET)
(compiled Feb  1 2013,16:14:44)
;
_computing_molecular_graphics 'Olex2 (Dolomanov et al., 2009)'
_computing_publication_material 'Olex2 (Dolomanov et al., 2009)'
_computing_structure_refinement 'ShelXL-2012 (Sheldrick, 2008)'
_computing_structure_solution
;
Superflip (Palatinus & Chapuis, 2007;Palatinus & van der Lee, 2008;
Palatinus et al., 2012)
;
_diffrn_ambient_temperature 293.15
_diffrn_detector_area_resol_mean 16.0874
_diffrn_measured_fraction_theta_full 0.998
_diffrn_measured_fraction_theta_max 0.999
_diffrn_measurement_details
;
  1 omega  -25.00   24.00   1.0000   25.0000
omega____ theta____ kappa____ phi______ frames
    -      -17.3611  -99.0000   90.0000 49

  2 omega  -23.00   25.00   1.0000   25.0000
omega____ theta____ kappa____ phi______ frames
    -      -17.3611  -99.0000  -90.0000 48

  3 omega  -67.00  -41.00   1.0000   25.0000
omega____ theta____ kappa____ phi______ frames
    -      -17.3611 -178.0000   30.0000 26

  4 omega  -23.00    3.00   1.0000   25.0000
omega____ theta____ kappa____ phi______ frames
    -      -17.3611  -99.0000 -150.0000 26

  5 omega   36.00   94.00   1.0000   25.0000
omega____ theta____ kappa____ phi______ frames
    -       19.1580  178.0000  -60.0000 58

  6 omega   -6.00   83.00   1.0000   25.0000
omega____ theta____ kappa____ phi______ frames
    -       19.1580   38.0000   90.0000 89

  7 omega  -39.00   63.00   1.0000   25.0000
omega____ theta____ kappa____ phi______ frames
    -       19.1580  -19.0000 -120.0000 102

  8 omega  -39.00  -14.00   1.0000   25.0000
omega____ theta____ kappa____ phi______ frames
    -      -17.3611   57.0000   60.0000 25
;
_diffrn_measurement_device_type 'Xcalibur, Eos'
_diffrn_measurement_method '\w scans'
_diffrn_orient_matrix_UB_11 0.0085645000
_diffrn_orient_matrix_UB_12 0.0033057000
_diffrn_orient_matrix_UB_13 -0.0484311000
_diffrn_orient_matrix_UB_21 0.0912531000
_diffrn_orient_matrix_UB_22 0.0217382000
_diffrn_orient_matrix_UB_23 -0.0091341000
_diffrn_orient_matrix_UB_31 0.0346778000
_diffrn_orient_matrix_UB_32 -0.0736721000
_diffrn_orient_matrix_UB_33 0.0054321000
_diffrn_radiation_monochromator graphite
_diffrn_radiation_type MoK\a
_diffrn_radiation_wavelength 0.71073
_diffrn_reflns_av_R_equivalents 0.0192
_diffrn_reflns_av_unetI/netI 0.0389
_diffrn_reflns_Laue_measured_fraction_full 0.998
_diffrn_reflns_Laue_measured_fraction_max 0.999
_diffrn_reflns_limit_h_max 9
_diffrn_reflns_limit_h_min -9
_diffrn_reflns_limit_k_max 11
_diffrn_reflns_limit_k_min -11
_diffrn_reflns_limit_l_max 18
_diffrn_reflns_limit_l_min -18
_diffrn_reflns_number 8302
_diffrn_reflns_point_group_measured_fraction_full 0.998
_diffrn_reflns_point_group_measured_fraction_max 0.999
_diffrn_reflns_theta_full 25.242
_diffrn_reflns_theta_max 26.372
_diffrn_reflns_theta_min 2.863
_diffrn_source 'Enhance (Mo) X-ray Source'
_exptl_absorpt_coefficient_mu 0.131
_exptl_absorpt_correction_T_max 1.00000
_exptl_absorpt_correction_T_min 0.97085
_exptl_absorpt_correction_type multi-scan
_exptl_absorpt_process_details
;
CrysAlisPro, Agilent Technologies,
Version 1.171.36.28 (release 01-02-2013 CrysAlis171 .NET)
(compiled Feb  1 2013,16:14:44)
Empirical absorption correction using spherical harmonics,
 implemented in SCALE3 ABSPACK scaling algorithm.
;
_exptl_crystal_colour
;
;
_exptl_crystal_density_diffrn 1.490
_exptl_crystal_description
;
;
_exptl_crystal_F_000 460
_exptl_crystal_size_max 0.3
_exptl_crystal_size_mid 0.3
_exptl_crystal_size_min 0.2
_refine_diff_density_max 0.424
_refine_diff_density_min -0.423
_refine_diff_density_rms 0.053
_refine_ls_extinction_method none
_refine_ls_goodness_of_fit_ref 1.049
_refine_ls_hydrogen_treatment mixed
_refine_ls_matrix_type full
_refine_ls_number_parameters 311
_refine_ls_number_reflns 4105
_refine_ls_number_restraints 0
_refine_ls_restrained_S_all 1.049
_refine_ls_R_factor_all 0.1016
_refine_ls_R_factor_gt 0.0678
_refine_ls_shift/su_max 0.003
_refine_ls_shift/su_mean 0.000
_refine_ls_structure_factor_coef Fsqd
_refine_ls_weighting_details
;
 w=1/[\s^2^(Fo^2^)+(0.0870P)^2^+0.3826P]
 where P=(Fo^2^+2Fc^2^)/3
;
_refine_ls_weighting_scheme calc
_refine_ls_wR_factor_gt 0.1693
_refine_ls_wR_factor_ref 0.1962
_reflns_Friedel_coverage 0.000
_reflns_number_gt 2631
_reflns_number_total 4105
_reflns_threshold_expression 'I > 2\s(I)'
_cod_data_source_file ja6b03890_si_006.cif
_cod_data_source_block 131230_s1_wj
_cod_depositor_comments 'Adding full bibliography for 4125235--4125245.cif.'
_cod_database_code 4125241
_shelxl_version_number 2013-2
_chemical_oxdiff_formula c12h12n2o3f6
_shelx_space_group_comment
;
The symmetry employed for this shelxl refinement is uniquely defined
by the following loop, which should always be used as a source of
symmetry information in preference to the above space-group names.
They are only intended as comments.
;
_shelx_estimated_absorpt_t_max 0.974
_shelx_estimated_absorpt_t_min 0.962
_reflns_odcompleteness_completeness 99.85
_reflns_odcompleteness_iscentric 1
_reflns_odcompleteness_theta 26.32
_olex2_refinement_description
;
1. Fixed Uiso
 At 1.2 times of:
  All C(H) groups
 At 1.5 times of:
  All C(H,H,H) groups
2. Uiso/Uaniso restraints and constraints
Uanis(F5A) = Uanis(F5B)
Uanis(F4A) = Uanis(F4B)
Uanis(F1A) = Uanis(F1B)
Uanis(F2A) = Uanis(F2B)
Uanis(F3A) = Uanis(F3B)
Uanis(F6A) = Uanis(F6B)
3. Others
 Sof(F1B)=Sof(F2B)=Sof(F3B)=Sof(F4B)=Sof(F5B)=1-FVAR(1)
 Sof(F1A)=Sof(F2A)=Sof(F3A)=Sof(F4A)=Sof(F5A)=FVAR(1)
 Sof(F6B)=1-FVAR(2)
 Sof(F6A)=FVAR(2)
4.a Aromatic/amide H refined with riding coordinates:
 C4(H4), C5(H5), C7(H7), C8(H8), C10(H10), C11(H11), C13(H13), C15(H15),
 C17(H17)
4.b Idealised Me refined as rotating group:
 C20(H20A,H20B,H20C), C21(H21A,H21B,H21C)
;

loop_
_space_group_symop_operation_xyz
'x, y, z'
'-x, -y, -z'

loop_
_atom_site_label
_atom_site_type_symbol
_atom_site_fract_x
_atom_site_fract_y
_atom_site_fract_z
_atom_site_U_iso_or_equiv
_atom_site_adp_type
_atom_site_occupancy
_atom_site_site_symmetry_order
_atom_site_calc_flag
_atom_site_refinement_flags_posn
_atom_site_refinement_flags_occupancy
_atom_site_disorder_assembly
_atom_site_disorder_group
C1 C 0.2710(4) 0.4740(3) 0.45707(19) 0.0493(7) Uani 1 1 d . . . .
C2 C 0.1814(4) 0.6771(3) 0.49391(19) 0.0505(7) Uani 1 1 d . . . .
C3 C 0.1160(4) 0.5996(3) 0.66162(19) 0.0477(6) Uani 1 1 d . . . .
C4 C 0.0716(4) 0.7416(3) 0.6655(2) 0.0562(7) Uani 1 1 d . . . .
H4 H 0.0341 0.7696 0.7230 0.067 Uiso 1 1 calc R . . .
C5 C 0.0823(5) 0.8458(3) 0.5828(2) 0.0646(8) Uani 1 1 d . . . .
H5 H 0.0508 0.9420 0.5880 0.077 Uiso 1 1 calc R . . .
C6 C 0.3380(4) 0.3644(3) 0.40071(18) 0.0491(6) Uani 1 1 d . . . .
C7 C 0.3767(4) 0.3985(3) 0.30360(19) 0.0527(7) Uani 1 1 d . . . .
H7 H 0.3627 0.4947 0.2736 0.063 Uiso 1 1 calc R . . .
C8 C 0.4349(4) 0.2940(3) 0.25074(19) 0.0539(7) Uani 1 1 d . . . .
H8 H 0.4570 0.3207 0.1859 0.065 Uiso 1 1 calc R . . .
C9 C 0.4621(4) 0.1473(3) 0.2925(2) 0.0534(7) Uani 1 1 d . . . .
C10 C 0.4219(5) 0.1133(3) 0.3905(2) 0.0618(8) Uani 1 1 d . . . .
H10 H 0.4364 0.0173 0.4208 0.074 Uiso 1 1 calc R . . .
C11 C 0.3619(4) 0.2183(3) 0.4421(2) 0.0598(8) Uani 1 1 d . . . .
H11 H 0.3362 0.1917 0.5070 0.072 Uiso 1 1 calc R . . .
C12 C 0.1040(4) 0.4782(3) 0.74363(18) 0.0453(6) Uani 1 1 d . . . .
C13 C 0.1784(4) 0.4906(3) 0.81755(19) 0.0512(7) Uani 1 1 d . . . .
H13 H 0.2381 0.5728 0.8141 0.061 Uiso 1 1 calc R . . .
C14 C 0.1641(4) 0.3815(3) 0.89636(19) 0.0532(7) Uani 1 1 d . . . .
C15 C 0.0725(4) 0.2609(3) 0.90297(19) 0.0540(7) Uani 1 1 d . . . .
H15 H 0.0619 0.1878 0.9562 0.065 Uiso 1 1 calc R . . .
C16 C -0.0035(4) 0.2492(3) 0.83003(19) 0.0496(7) Uani 1 1 d . . . .
C17 C 0.0133(4) 0.3556(3) 0.74979(18) 0.0474(6) Uani 1 1 d . . . .
H17 H -0.0356 0.3452 0.7004 0.057 Uiso 1 1 calc R . . .
C18 C 0.2556(6) 0.3926(4) 0.9720(2) 0.0734(9) Uani 1 1 d . . . .
C19 C -0.1060(6) 0.1220(4) 0.8379(3) 0.0720(10) Uani 1 1 d . . . .
C20 C 0.5774(6) 0.0788(4) 0.1402(2) 0.0827(11) Uani 1 1 d . . . .
H20A H 0.4750 0.1291 0.1153 0.124 Uiso 1 1 calc GR . . .
H20B H 0.6149 -0.0081 0.1158 0.124 Uiso 1 1 calc GR . . .
H20C H 0.6786 0.1400 0.1225 0.124 Uiso 1 1 calc GR . . .
C21 C 0.5499(5) -0.1070(3) 0.2866(2) 0.0772(10) Uani 1 1 d . . . .
H21A H 0.6483 -0.1163 0.3190 0.116 Uiso 1 1 calc GR . . .
H21B H 0.5811 -0.1677 0.2410 0.116 Uiso 1 1 calc GR . . .
H21C H 0.4382 -0.1361 0.3305 0.116 Uiso 1 1 calc GR . . .
F1A F 0.1613(7) 0.3306(5) 1.0588(2) 0.0974(13) Uani 0.765(4) 1 d . P A 1
F1B F 0.231(3) 0.290(2) 1.0380(10) 0.0974(13) Uani 0.235(4) 1 d . P A 2
F2A F 0.2619(16) 0.5344(10) 0.9793(7) 0.1042(18) Uani 0.765(4) 1 d . P A 1
F2B F 0.223(6) 0.503(4) 0.997(3) 0.1042(18) Uani 0.235(4) 1 d . P A 2
F3A F 0.4277(13) 0.3353(10) 0.9625(5) 0.131(3) Uani 0.765(4) 1 d . P A 1
F3B F 0.430(5) 0.382(4) 0.936(2) 0.131(3) Uani 0.235(4) 1 d . P A 2
F4A F -0.0827(7) 0.0738(4) 0.7599(3) 0.1182(15) Uani 0.765(4) 1 d . P A 1
F4B F 0.003(2) 0.0070(15) 0.8238(10) 0.1182(15) Uani 0.235(4) 1 d . P A 2
F5A F -0.0776(11) 0.0122(5) 0.9035(4) 0.179(3) Uani 0.765(4) 1 d . P A 1
F5B F -0.203(4) 0.0801(17) 0.9150(15) 0.179(3) Uani 0.235(4) 1 d . P A 2
F6A F -0.2884(7) 0.1550(5) 0.8550(6) 0.156(2) Uani 0.755(8) 1 d . P A 1
F6B F -0.217(2) 0.1379(19) 0.790(2) 0.156(2) Uani 0.245(8) 1 d . P A 2
N1 N 0.1729(3) 0.5699(2) 0.57409(15) 0.0452(5) Uani 1 1 d . . . .
N2 N 0.2302(3) 0.4389(2) 0.55057(15) 0.0490(6) Uani 1 1 d . . . .
N3 N 0.2424(3) 0.6172(2) 0.41960(16) 0.0541(6) Uani 1 1 d . . . .
N4 N 0.1337(4) 0.8173(2) 0.49801(18) 0.0628(7) Uani 1 1 d . . . .
N5 N 0.5230(4) 0.0420(3) 0.24041(18) 0.0654(7) Uani 1 1 d . . . .

loop_
_atom_site_aniso_label
_atom_site_aniso_U_11
_atom_site_aniso_U_22
_atom_site_aniso_U_33
_atom_site_aniso_U_23
_atom_site_aniso_U_13
_atom_site_aniso_U_12
C1 0.0485(16) 0.0509(15) 0.0438(15) 0.0057(12) -0.0126(12) -0.0090(12)
C2 0.0562(17) 0.0437(14) 0.0479(16) 0.0080(12) -0.0171(13) -0.0093(12)
C3 0.0483(15) 0.0478(14) 0.0464(15) -0.0026(12) -0.0131(12) -0.0085(11)
C4 0.0683(19) 0.0454(15) 0.0539(18) -0.0034(13) -0.0176(15) -0.0034(13)
C5 0.082(2) 0.0420(15) 0.068(2) -0.0030(14) -0.0212(18) -0.0024(14)
C6 0.0479(15) 0.0525(15) 0.0431(15) 0.0000(12) -0.0107(12) -0.0050(12)
C7 0.0536(17) 0.0510(15) 0.0476(16) 0.0034(13) -0.0109(13) -0.0053(12)
C8 0.0546(17) 0.0626(17) 0.0403(15) -0.0012(13) -0.0086(13) -0.0080(13)
C9 0.0487(16) 0.0568(16) 0.0508(17) -0.0021(13) -0.0093(13) -0.0077(12)
C10 0.076(2) 0.0494(16) 0.0507(17) 0.0040(13) -0.0110(15) -0.0005(14)
C11 0.074(2) 0.0535(17) 0.0444(16) 0.0030(13) -0.0107(15) -0.0022(14)
C12 0.0464(15) 0.0439(13) 0.0425(14) -0.0013(11) -0.0108(12) -0.0031(11)
C13 0.0530(16) 0.0506(15) 0.0497(16) -0.0070(12) -0.0121(13) -0.0059(12)
C14 0.0581(17) 0.0599(16) 0.0418(15) -0.0063(13) -0.0169(13) 0.0001(13)
C15 0.0635(18) 0.0521(15) 0.0408(15) 0.0026(12) -0.0127(13) -0.0016(13)
C16 0.0533(16) 0.0470(14) 0.0442(15) -0.0009(12) -0.0085(12) -0.0065(12)
C17 0.0521(16) 0.0477(14) 0.0411(14) -0.0019(11) -0.0131(12) -0.0052(11)
C18 0.086(3) 0.082(2) 0.057(2) -0.0113(19) -0.0302(19) 0.0004(19)
C19 0.088(3) 0.059(2) 0.068(2) 0.0091(17) -0.025(2) -0.0253(18)
C20 0.104(3) 0.083(2) 0.057(2) -0.0135(18) -0.011(2) -0.003(2)
C21 0.091(3) 0.0619(19) 0.071(2) -0.0117(17) -0.0080(19) 0.0058(17)
F1A 0.133(4) 0.124(3) 0.0377(19) -0.0139(15) -0.023(2) -0.013(2)
F1B 0.133(4) 0.124(3) 0.0377(19) -0.0139(15) -0.023(2) -0.013(2)
F2A 0.149(6) 0.097(5) 0.090(4) -0.021(3) -0.059(4) -0.030(3)
F2B 0.149(6) 0.097(5) 0.090(4) -0.021(3) -0.059(4) -0.030(3)
F3A 0.097(2) 0.214(8) 0.104(5) -0.060(5) -0.070(4) 0.052(4)
F3B 0.097(2) 0.214(8) 0.104(5) -0.060(5) -0.070(4) 0.052(4)
F4A 0.185(4) 0.089(2) 0.087(3) -0.0331(19) 0.001(2) -0.070(2)
F4B 0.185(4) 0.089(2) 0.087(3) -0.0331(19) 0.001(2) -0.070(2)
F5A 0.313(8) 0.087(3) 0.164(4) 0.089(3) -0.162(5) -0.112(4)
F5B 0.313(8) 0.087(3) 0.164(4) 0.089(3) -0.162(5) -0.112(4)
F6A 0.071(3) 0.140(3) 0.260(8) -0.081(4) 0.017(3) -0.050(2)
F6B 0.071(3) 0.140(3) 0.260(8) -0.081(4) 0.017(3) -0.050(2)
N1 0.0479(13) 0.0410(11) 0.0428(12) 0.0041(9) -0.0128(10) -0.0057(9)
N2 0.0569(14) 0.0428(12) 0.0427(13) 0.0006(9) -0.0111(11) -0.0023(10)
N3 0.0615(15) 0.0491(13) 0.0460(14) 0.0061(10) -0.0129(11) -0.0079(11)
N4 0.0811(18) 0.0430(13) 0.0595(16) 0.0056(11) -0.0199(14) -0.0057(12)
N5 0.0760(18) 0.0618(15) 0.0541(15) -0.0089(12) -0.0086(13) -0.0039(13)

loop_
_atom_type_symbol
_atom_type_description
_atom_type_scat_dispersion_real
_atom_type_scat_dispersion_imag
_atom_type_scat_source
C C 0.0033 0.0016 'International Tables Vol C Tables 4.2.6.8 and 6.1.1.4'
H H 0.0000 0.0000 'International Tables Vol C Tables 4.2.6.8 and 6.1.1.4'
F F 0.0171 0.0103 'International Tables Vol C Tables 4.2.6.8 and 6.1.1.4'
N N 0.0061 0.0033 'International Tables Vol C Tables 4.2.6.8 and 6.1.1.4'

loop_
_geom_angle_atom_site_label_1
_geom_angle_atom_site_label_2
_geom_angle_atom_site_label_3
_geom_angle
N2 C1 C6 121.3(2)
N2 C1 N3 115.6(2)
N3 C1 C6 123.1(2)
N3 C2 N1 109.2(2)
N3 C2 N4 129.1(2)
N4 C2 N1 121.8(3)
C4 C3 C12 125.3(3)
C4 C3 N1 115.6(2)
N1 C3 C12 119.0(2)
C3 C4 H4 120.0
C3 C4 C5 119.9(3)
C5 C4 H4 120.0
C4 C5 H5 117.7
N4 C5 C4 124.7(3)
N4 C5 H5 117.7
C7 C6 C1 122.0(2)
C7 C6 C11 116.8(3)
C11 C6 C1 121.2(2)
C6 C7 H7 119.1
C8 C7 C6 121.8(2)
C8 C7 H7 119.1
C7 C8 H8 119.3
C7 C8 C9 121.4(3)
C9 C8 H8 119.3
C10 C9 C8 116.6(3)
N5 C9 C8 121.9(3)
N5 C9 C10 121.4(3)
C9 C10 H10 119.4
C11 C10 C9 121.3(3)
C11 C10 H10 119.4
C6 C11 H11 118.9
C10 C11 C6 122.1(3)
C10 C11 H11 118.9
C13 C12 C3 118.9(2)
C13 C12 C17 119.4(2)
C17 C12 C3 121.6(2)
C12 C13 H13 119.8
C14 C13 C12 120.4(3)
C14 C13 H13 119.8
C13 C14 C18 119.4(3)
C15 C14 C13 120.2(3)
C15 C14 C18 120.3(3)
C14 C15 H15 120.3
C14 C15 C16 119.5(2)
C16 C15 H15 120.3
C15 C16 C17 121.1(3)
C15 C16 C19 119.6(3)
C17 C16 C19 119.3(3)
C12 C17 H17 120.3
C16 C17 C12 119.4(2)
C16 C17 H17 120.3
F1A C18 C14 112.8(4)
F1A C18 F2A 103.1(5)
F1B C18 C14 112.9(9)
F1B C18 F3B 104.7(15)
F2A C18 C14 112.4(5)
F2B C18 C14 115(2)
F2B C18 F1B 111.2(18)
F2B C18 F3B 107(3)
F3A C18 C14 114.5(4)
F3A C18 F1A 107.1(4)
F3A C18 F2A 106.0(7)
F3B C18 C14 105.4(13)
F4A C19 C16 114.9(3)
F4A C19 F6A 100.4(4)
F4B C19 C16 112.5(6)
F5A C19 C16 115.0(3)
F5A C19 F4A 107.9(4)
F5A C19 F6A 106.0(5)
F5B C19 C16 114.9(9)
F5B C19 F4B 102.5(11)
F6A C19 C16 111.4(3)
F6B C19 C16 116.1(8)
F6B C19 F4B 108.5(13)
F6B C19 F5B 100.8(15)
H20A C20 H20B 109.5
H20A C20 H20C 109.5
H20B C20 H20C 109.5
N5 C20 H20A 109.5
N5 C20 H20B 109.5
N5 C20 H20C 109.5
H21A C21 H21B 109.5
H21A C21 H21C 109.5
H21B C21 H21C 109.5
N5 C21 H21A 109.5
N5 C21 H21B 109.5
N5 C21 H21C 109.5
C3 N1 C2 122.4(2)
N2 N1 C2 109.9(2)
N2 N1 C3 127.6(2)
C1 N2 N1 101.92(19)
C2 N3 C1 103.4(2)
C5 N4 C2 115.6(2)
C9 N5 C20 121.1(3)
C9 N5 C21 119.9(3)
C20 N5 C21 118.8(3)

loop_
_geom_bond_atom_site_label_1
_geom_bond_atom_site_label_2
_geom_bond_distance
C1 C6 1.452(4)
C1 N2 1.339(3)
C1 N3 1.363(3)
C2 N1 1.388(3)
C2 N3 1.324(4)
C2 N4 1.345(4)
C3 C4 1.358(4)
C3 C12 1.483(4)
C3 N1 1.363(3)
C4 H4 0.9300
C4 C5 1.398(4)
C5 H5 0.9300
C5 N4 1.319(4)
C6 C7 1.390(4)
C6 C11 1.397(4)
C7 H7 0.9300
C7 C8 1.372(4)
C8 H8 0.9300
C8 C9 1.406(4)
C9 C10 1.402(4)
C9 N5 1.372(4)
C10 H10 0.9300
C10 C11 1.365(4)
C11 H11 0.9300
C12 C13 1.387(4)
C12 C17 1.390(4)
C13 H13 0.9300
C13 C14 1.382(4)
C14 C15 1.376(4)
C14 C18 1.487(4)
C15 H15 0.9300
C15 C16 1.379(4)
C16 C17 1.382(4)
C16 C19 1.475(4)
C17 H17 0.9300
C18 F1A 1.367(6)
C18 F1B 1.222(18)
C18 F2A 1.380(10)
C18 F2B 1.17(4)
C18 F3A 1.322(9)
C18 F3B 1.29(4)
C19 F4A 1.316(5)
C19 F4B 1.305(15)
C19 F5A 1.302(5)
C19 F5B 1.22(2)
C19 F6A 1.337(6)
C19 F6B 1.19(2)
C20 H20A 0.9600
C20 H20B 0.9600
C20 H20C 0.9600
C20 N5 1.438(4)
C21 H21A 0.9600
C21 H21B 0.9600
C21 H21C 0.9600
C21 N5 1.444(4)
N1 N2 1.359(3)

loop_
_geom_torsion_atom_site_label_1
_geom_torsion_atom_site_label_2
_geom_torsion_atom_site_label_3
_geom_torsion_atom_site_label_4
_geom_torsion
C1 C6 C7 C8 -178.1(3)
C1 C6 C11 C10 178.9(3)
C2 N1 N2 C1 0.2(3)
C3 C4 C5 N4 0.0(5)
C3 C12 C13 C14 177.9(3)
C3 C12 C17 C16 -176.2(2)
C3 N1 N2 C1 -179.1(2)
C4 C3 C12 C13 -47.9(4)
C4 C3 C12 C17 129.3(3)
C4 C3 N1 C2 -1.3(4)
C4 C3 N1 N2 177.9(2)
C4 C5 N4 C2 -1.3(5)
C6 C1 N2 N1 -179.5(2)
C6 C1 N3 C2 179.6(3)
C6 C7 C8 C9 -1.4(4)
C7 C6 C11 C10 0.6(4)
C7 C8 C9 C10 1.6(4)
C7 C8 C9 N5 -179.0(3)
C8 C9 C10 C11 -0.9(4)
C8 C9 N5 C20 5.5(5)
C8 C9 N5 C21 179.6(3)
C9 C10 C11 C6 -0.2(5)
C10 C9 N5 C20 -175.2(3)
C10 C9 N5 C21 -1.1(5)
C11 C6 C7 C8 0.2(4)
C12 C3 C4 C5 -177.6(3)
C12 C3 N1 C2 177.6(2)
C12 C3 N1 N2 -3.1(4)
C12 C13 C14 C15 -1.4(4)
C12 C13 C14 C18 176.0(3)
C13 C12 C17 C16 1.0(4)
C13 C14 C15 C16 0.6(4)
C13 C14 C18 F1A 147.6(3)
C13 C14 C18 F1B 179.3(8)
C13 C14 C18 F2A 31.6(7)
C13 C14 C18 F2B 50.6(19)
C13 C14 C18 F3A -89.5(6)
C13 C14 C18 F3B -66.9(18)
C14 C15 C16 C17 1.0(4)
C14 C15 C16 C19 -178.4(3)
C15 C14 C18 F1A -35.0(5)
C15 C14 C18 F1B -3.3(9)
C15 C14 C18 F2A -151.1(6)
C15 C14 C18 F2B -132.0(19)
C15 C14 C18 F3A 87.9(6)
C15 C14 C18 F3B 110.5(18)
C15 C16 C17 C12 -1.8(4)
C15 C16 C19 F4A -142.8(4)
C15 C16 C19 F4B -77.9(9)
C15 C16 C19 F5A -16.8(7)
C15 C16 C19 F5B 38.9(13)
C15 C16 C19 F6A 103.9(5)
C15 C16 C19 F6B 156.1(15)
C17 C12 C13 C14 0.6(4)
C17 C16 C19 F4A 37.8(5)
C17 C16 C19 F4B 102.7(8)
C17 C16 C19 F5A 163.9(5)
C17 C16 C19 F5B -140.5(13)
C17 C16 C19 F6A -75.5(5)
C17 C16 C19 F6B -23.2(16)
C18 C14 C15 C16 -176.7(3)
C19 C16 C17 C12 177.6(3)
N1 C2 N3 C1 -0.5(3)
N1 C2 N4 C5 1.2(4)
N1 C3 C4 C5 1.3(4)
N1 C3 C12 C13 133.3(3)
N1 C3 C12 C17 -49.6(4)
N2 C1 C6 C7 178.4(2)
N2 C1 C6 C11 0.1(4)
N2 C1 N3 C2 0.6(3)
N3 C1 C6 C7 -0.5(4)
N3 C1 C6 C11 -178.7(3)
N3 C1 N2 N1 -0.5(3)
N3 C2 N1 C3 179.5(2)
N3 C2 N1 N2 0.2(3)
N3 C2 N4 C5 -178.1(3)
N4 C2 N1 C3 0.0(4)
N4 C2 N1 N2 -179.3(2)
N4 C2 N3 C1 179.0(3)
N5 C9 C10 C11 179.7(3)
